data_1547985
loop_
_publ_author_name
'Lili Zong'
'Chao Wang'
'Adhitya Mangala Putra Moeljadi'
'Xinyi Ye'
'Rakesh Ganguly'
'Yongxin Li'
'Hajime Hirao'
'Choon-Hong Tan'

_publ_section_title
;
 Bisguanidinium dinuclear oxodiperoxomolybdosulfate ion pair-catalyzed
 enantioselective sulfoxidation
;
_journal_name_full 'Nature Communications'
_journal_page_first 13455
_journal_paper_doi 10.1038/ncomms13455
_journal_volume 7
_journal_year 2016
_chemical_formula_sum 'C15 H15 N O2 S'
_chemical_formula_weight 273.34
_space_group_crystal_system monoclinic
_space_group_IT_number 4
_space_group_name_Hall 'P 2yb'
_space_group_name_H-M_alt 'P 1 21 1'
_symmetry_space_group_name_Hall 'P 2yb'
_symmetry_space_group_name_H-M 'P 1 21 1'
_atom_sites_solution_hydrogens geom
_cell_angle_alpha 90
_cell_angle_beta 105.6796(19)
_cell_angle_gamma 90
_cell_formula_units_Z 4
_cell_length_a 5.6324(3)
_cell_length_b 26.1594(16)
_cell_length_c 9.3139(5)
_cell_measurement_reflns_used 5143
_cell_measurement_temperature 103.(2)
_cell_measurement_theta_max 30.1985
_cell_measurement_theta_min 2.4010
_cell_volume 1321.25(13)
_computing_cell_refinement 'SAINT V8.34A (Bruker AXS Inc., 2013)'
_computing_data_collection 'APEX3 (Bruker AXS Inc., 2015)'
_computing_data_reduction 'SAINT V8.34A (Bruker AXS Inc., 2013)'
_computing_molecular_graphics 'XP (Bruker AXS Inc., 2015)'
_computing_publication_material 'APEX3 (Bruker AXS Inc., 2015)'
_computing_structure_refinement 'SHELXL-2014/7 (Sheldrick, 2014)'
_computing_structure_solution 'XT, VERSION 2014/4'
_diffrn_ambient_temperature 103.(2)
_diffrn_detector_area_resol_mean 8.3333
_diffrn_measured_fraction_theta_full 0.990
_diffrn_measured_fraction_theta_max 0.990
_diffrn_measurement_device_type 'CCD area detector'
_diffrn_measurement_method 'phi and omega scans'
_diffrn_radiation_monochromator graphite
_diffrn_radiation_type MoK\a
_diffrn_radiation_wavelength 0.71073
_diffrn_reflns_av_R_equivalents 0.0415
_diffrn_reflns_av_unetI/netI 0.0646
_diffrn_reflns_limit_h_max 8
_diffrn_reflns_limit_h_min -7
_diffrn_reflns_limit_k_max 37
_diffrn_reflns_limit_k_min -37
_diffrn_reflns_limit_l_max 13
_diffrn_reflns_limit_l_min -13
_diffrn_reflns_number 19155
_diffrn_reflns_theta_full 31.13
_diffrn_reflns_theta_max 31.13
_diffrn_reflns_theta_min 2.27
_diffrn_source 'fine-focus sealed tube'
_diffrn_source_type 'Bruker KappaCCD'
_exptl_absorpt_coefficient_mu 0.242
_exptl_absorpt_correction_T_max 0.95
_exptl_absorpt_correction_T_min 0.83
_exptl_absorpt_correction_type multi-scan
_exptl_absorpt_process_details
;
SADABS-2014/5 - Bruker AXS area detector scaling and absorption correction
;
_exptl_crystal_colour colourless
_exptl_crystal_density_diffrn 1.374
_exptl_crystal_density_method 'not measured'
_exptl_crystal_description block
_exptl_crystal_F_000 576
_exptl_crystal_size_max 0.400
_exptl_crystal_size_mid 0.300
_exptl_crystal_size_min 0.220
_refine_diff_density_max 0.666
_refine_diff_density_min -0.354
_refine_ls_abs_structure_details
;

Flack x determined using 3039 quotients [(I+)-(I-)]/[(I+)+(I-)]
(Parsons, Flack and Wagner, Acta Cryst. B69 (2013) 249-259).
;
_refine_ls_abs_structure_Flack 0.06(3)
_refine_ls_extinction_method none
_refine_ls_goodness_of_fit_ref 1.044
_refine_ls_hydrogen_treatment constr
_refine_ls_matrix_type full
_refine_ls_number_parameters 343
_refine_ls_number_reflns 8391
_refine_ls_number_restraints 1
_refine_ls_restrained_S_all 1.044
_refine_ls_R_factor_all 0.0528
_refine_ls_R_factor_gt 0.0446
_refine_ls_shift/su_max 0.000
_refine_ls_shift/su_mean 0.000
_refine_ls_structure_factor_coef Fsqd
_refine_ls_weighting_details 'w=1/[\s^2^(Fo^2^)+(0.0445P)^2^] where P=(Fo^2^+2Fc^2^)/3'
_refine_ls_weighting_scheme calc
_refine_ls_wR_factor_gt 0.0925
_refine_ls_wR_factor_ref 0.0968
_reflns_number_gt 7453
_reflns_number_total 8391
_reflns_threshold_expression 'I > 2\s(I)'
_cod_data_source_file ncomms13455-s10.cif
_cod_data_source_block I
_cod_depositor_comments
;
The following automatic conversions were performed:

'_exptl_absorpt_correction_type' value 'Multi-Scan' changed to
'multi-scan' according to the built-in table from CIF Core dictionary
named 'cif_core.dic' version 2.4.1 from 2010-06-29.

Automatic conversion script
Id: cif_fix_values 5376 2017-05-30 11:51:03Z andrius 
;
_cod_database_code 1547985

loop_
_space_group_symop_operation_xyz
'x, y, z'
'-x, y+1/2, -z'

loop_
_atom_site_type_symbol
_atom_site_label
_atom_site_fract_x
_atom_site_fract_y
_atom_site_fract_z
_atom_site_U_iso_or_equiv
_atom_site_adp_type
_atom_site_calc_flag
_atom_site_refinement_flags_adp
_atom_site_refinement_flags_occupancy
_atom_site_refinement_flags_posn
_atom_site_occupancy
_atom_site_disorder_assembly
_atom_site_disorder_group
C C1 0.1962(5) 0.32545(11) 0.4458(3) 0.0156(5) Uani d . . . 1 . .
H H1 0.0699 0.3485 0.4533 0.019 Uiso calc U . R 1 . .
C C2 0.2341(6) 0.28076(11) 0.5304(3) 0.0195(6) Uani d . . . 1 . .
H H2 0.1318 0.2732 0.5937 0.023 Uiso calc U . R 1 . .
C C3 0.4197(6) 0.24738(11) 0.5224(3) 0.0215(6) Uani d . . . 1 . .
H H3 0.4478 0.2174 0.5822 0.026 Uiso calc U . R 1 . .
C C4 0.5659(6) 0.25756(11) 0.4270(3) 0.0217(6) Uani d . . . 1 . .
H H4 0.6922 0.2343 0.4204 0.026 Uiso calc U . R 1 . .
C C5 0.5265(5) 0.30190(11) 0.3412(3) 0.0181(6) Uani d . . . 1 . .
H H5 0.6259 0.3087 0.2756 0.022 Uiso calc U . R 1 . .
C C6 0.3421(5) 0.33654(10) 0.3505(3) 0.0123(5) Uani d . . . 1 . .
C C7 0.3024(5) 0.38639(10) 0.2638(3) 0.0107(5) Uani d . . . 1 . .
H H7 0.1846 0.4078 0.301 0.013 Uiso calc U . R 1 . .
C C8 0.2045(5) 0.38164(10) 0.0958(3) 0.0117(5) Uani d . . . 1 . .
C C9 -0.0277(5) 0.40176(11) 0.0255(3) 0.0169(5) Uani d . . . 1 . .
H H9 -0.1209 0.418 0.0836 0.02 Uiso calc U . R 1 . .
C C10 -0.1234(6) 0.39833(12) -0.1272(3) 0.0205(6) Uani d . . . 1 . .
H H10 -0.2822 0.4119 -0.1732 0.025 Uiso calc U . R 1 . .
C C11 0.0111(5) 0.37518(11) -0.2135(3) 0.0184(6) Uani d . . . 1 . .
H H11 -0.055 0.3726 -0.3185 0.022 Uiso calc U . R 1 . .
C C12 0.2429(6) 0.35576(12) -0.1454(3) 0.0216(6) Uani d . . . 1 . .
H H12 0.3368 0.3403 -0.2045 0.026 Uiso calc U . R 1 . .
C C13 0.3402(5) 0.35861(11) 0.0089(3) 0.0187(6) Uani d . . . 1 . .
H H13 0.4987 0.3449 0.0545 0.022 Uiso calc U . R 1 . .
C C14 0.5052(5) 0.48040(10) 0.2280(3) 0.0158(5) Uani d . . . 1 . .
H H14A 0.3887 0.476 0.1281 0.019 Uiso calc U . R 1 . .
H H14B 0.4225 0.5002 0.2911 0.019 Uiso calc U . R 1 . .
C C15 0.7381(5) 0.50761(10) 0.2161(3) 0.0147(5) Uani d . . . 1 . .
C C16 -0.0008(5) 0.64311(11) 0.5076(3) 0.0180(6) Uani d . . . 1 . .
H H16 -0.1268 0.6548 0.5498 0.022 Uiso calc U . R 1 . .
C C17 -0.0304(6) 0.64787(12) 0.3546(3) 0.0220(6) Uani d . . . 1 . .
H H17 -0.1766 0.6628 0.2933 0.026 Uiso calc U . R 1 . .
C C18 0.1517(6) 0.63101(11) 0.2912(3) 0.0211(6) Uani d . . . 1 . .
H H18 0.1324 0.635 0.1873 0.025 Uiso calc U . R 1 . .
C C19 0.3627(6) 0.60826(12) 0.3812(3) 0.0211(6) Uani d . . . 1 . .
H H19 0.4872 0.596 0.3386 0.025 Uiso calc U . R 1 . .
C C20 0.3917(5) 0.60342(11) 0.5341(3) 0.0173(5) Uani d . . . 1 . .
H H20 0.536 0.5877 0.5949 0.021 Uiso calc U . R 1 . .
C C21 0.2126(5) 0.62135(10) 0.5985(3) 0.0127(5) Uani d . . . 1 . .
C C22 0.2573(5) 0.61602(10) 0.7676(3) 0.0126(5) Uani d . . . 1 . .
H H22 0.4219 0.5994 0.8076 0.015 Uiso calc U . R 1 . .
C C23 0.2574(5) 0.66495(10) 0.8552(3) 0.0133(5) Uani d . . . 1 . .
C C24 0.4735(5) 0.67976(11) 0.9591(3) 0.0186(6) Uani d . . . 1 . .
H H24 0.6188 0.6598 0.972 0.022 Uiso calc U . R 1 . .
C C25 0.4782(6) 0.72371(11) 1.0446(3) 0.0233(6) Uani d . . . 1 . .
H H25 0.6271 0.7336 1.115 0.028 Uiso calc U . R 1 . .
C C26 0.2689(6) 0.75300(11) 1.0281(3) 0.0227(6) Uani d . . . 1 . .
H H26 0.2735 0.7829 1.0868 0.027 Uiso calc U . R 1 . .
C C27 0.0513(6) 0.73854(11) 0.9250(3) 0.0218(6) Uani d . . . 1 . .
H H27 -0.0937 0.7585 0.9131 0.026 Uiso calc U . R 1 . .
C C28 0.0458(6) 0.69482(11) 0.8392(3) 0.0190(6) Uani d . . . 1 . .
H H28 -0.1035 0.6851 0.7689 0.023 Uiso calc U . R 1 . .
C C29 0.0319(5) 0.51872(10) 0.7019(3) 0.0158(5) Uani d . . . 1 . .
H H29A -0.0634 0.4914 0.7344 0.019 Uiso calc U . R 1 . .
H H29B -0.0561 0.5273 0.5975 0.019 Uiso calc U . R 1 . .
C C30 0.2829(5) 0.49681(10) 0.7024(3) 0.0158(5) Uani d . . . 1 . .
N N1 0.7132(5) 0.53908(11) 0.1028(3) 0.0287(7) Uani d . . . 1 . .
H H1A 0.8426 0.5553 0.0897 0.034 Uiso calc U . R 1 . .
H H1B 0.5671 0.5439 0.0401 0.034 Uiso calc U . R 1 . .
N N2 0.2783(5) 0.46863(10) 0.5839(3) 0.0232(6) Uani d . . . 1 . .
H H2A 0.4148 0.4544 0.5744 0.028 Uiso calc U . R 1 . .
H H2B 0.1389 0.4641 0.5144 0.028 Uiso calc U . R 1 . .
O O1 0.6770(3) 0.42638(8) 0.47771(19) 0.0176(4) Uani d . . . 1 . .
O O2 0.9379(4) 0.49936(10) 0.3074(3) 0.0332(6) Uani d . . . 1 . .
O O3 0.1337(4) 0.56015(8) 0.9751(2) 0.0223(5) Uani d . . . 1 . .
O O4 0.4705(4) 0.50464(9) 0.8033(2) 0.0284(5) Uani d . . . 1 . .
S S1 0.60469(11) 0.41878(2) 0.31185(6) 0.01136(12) Uani d . . . 1 . .
S S2 0.02535(12) 0.57426(2) 0.81467(7) 0.01425(14) Uani d . . . 1 . .

loop_
_atom_site_aniso_label
_atom_site_aniso_U_11
_atom_site_aniso_U_22
_atom_site_aniso_U_33
_atom_site_aniso_U_12
_atom_site_aniso_U_13
_atom_site_aniso_U_23
C1 0.0167(14) 0.0173(13) 0.0128(11) -0.0010(10) 0.0037(10) 0.0004(9)
C2 0.0229(15) 0.0195(14) 0.0168(12) -0.0059(11) 0.0067(11) 0.0025(10)
C3 0.0274(16) 0.0150(13) 0.0185(13) -0.0050(12) 0.0000(12) 0.0033(10)
C4 0.0198(15) 0.0161(14) 0.0273(15) 0.0030(11) 0.0034(12) 0.0003(11)
C5 0.0184(14) 0.0169(14) 0.0202(13) 0.0009(11) 0.0071(11) 0.0017(10)
C6 0.0127(12) 0.0117(12) 0.0118(11) -0.0026(9) 0.0022(9) -0.0011(8)
C7 0.0094(12) 0.0118(11) 0.0109(10) -0.0001(9) 0.0029(9) -0.0012(8)
C8 0.0110(12) 0.0124(11) 0.0115(10) -0.0026(9) 0.0026(9) -0.0004(8)
C9 0.0158(14) 0.0193(13) 0.0169(12) 0.0032(10) 0.0064(11) 0.0033(10)
C10 0.0150(14) 0.0264(15) 0.0184(13) 0.0034(11) 0.0015(11) 0.0066(11)
C11 0.0196(14) 0.0213(14) 0.0128(11) -0.0002(11) 0.0018(10) 0.0023(10)
C12 0.0211(15) 0.0293(16) 0.0156(12) 0.0049(12) 0.0069(11) -0.0061(11)
C13 0.0145(14) 0.0253(15) 0.0144(12) 0.0048(11) 0.0004(10) -0.0027(10)
C14 0.0128(13) 0.0139(12) 0.0191(12) 0.0022(10) 0.0017(10) 0.0054(10)
C15 0.0170(13) 0.0135(12) 0.0130(11) -0.0015(10) 0.0033(10) -0.0001(9)
C16 0.0184(14) 0.0209(15) 0.0148(12) 0.0030(11) 0.0043(11) 0.0006(10)
C17 0.0221(16) 0.0262(15) 0.0156(12) 0.0005(12) 0.0016(11) 0.0019(10)
C18 0.0306(16) 0.0194(14) 0.0138(11) -0.0083(12) 0.0068(11) -0.0037(10)
C19 0.0234(15) 0.0240(15) 0.0192(12) -0.0049(12) 0.0113(12) -0.0057(11)
C20 0.0152(14) 0.0191(14) 0.0190(12) -0.0006(11) 0.0072(11) 0.0003(10)
C21 0.0138(13) 0.0122(12) 0.0123(10) -0.0010(9) 0.0039(10) 0.0000(8)
C22 0.0116(12) 0.0136(12) 0.0135(11) 0.0005(10) 0.0047(9) -0.0001(9)
C23 0.0166(13) 0.0122(11) 0.0118(10) -0.0012(10) 0.0053(10) -0.0004(9)
C24 0.0171(14) 0.0190(14) 0.0187(12) -0.0002(11) 0.0030(11) -0.0011(10)
C25 0.0265(17) 0.0212(15) 0.0204(13) -0.0073(12) 0.0034(12) -0.0051(11)
C26 0.0355(18) 0.0141(13) 0.0205(13) -0.0050(12) 0.0112(13) -0.0047(10)
C27 0.0263(16) 0.0173(14) 0.0239(14) 0.0039(12) 0.0104(12) -0.0008(11)
C28 0.0189(15) 0.0185(14) 0.0189(13) 0.0024(11) 0.0041(11) -0.0029(10)
C29 0.0156(14) 0.0141(13) 0.0151(12) -0.0010(10) -0.0005(10) -0.0029(9)
C30 0.0171(14) 0.0118(12) 0.0161(12) -0.0002(10) 0.0001(10) 0.0002(9)
N1 0.0233(14) 0.0393(17) 0.0165(11) -0.0147(12) -0.0067(10) 0.0145(11)
N2 0.0152(12) 0.0343(15) 0.0175(11) 0.0046(11) -0.0001(9) -0.0063(10)
O1 0.0181(10) 0.0236(11) 0.0086(8) -0.0016(8) -0.0009(7) 0.0001(7)
O2 0.0158(11) 0.0411(15) 0.0378(13) -0.0057(10) -0.0010(10) 0.0203(11)
O3 0.0301(12) 0.0250(11) 0.0106(9) -0.0063(9) 0.0035(8) 0.0027(7)
O4 0.0212(12) 0.0298(12) 0.0265(11) 0.0085(9) -0.0066(9) -0.0123(9)
S1 0.0101(3) 0.0121(3) 0.0111(3) 0.0006(2) 0.0016(2) 0.0003(2)
S2 0.0155(3) 0.0145(3) 0.0132(3) -0.0018(3) 0.0047(2) -0.0009(2)

loop_
_atom_type_symbol
_atom_type_description
_atom_type_scat_dispersion_real
_atom_type_scat_dispersion_imag
_atom_type_scat_source
C C 0.0033 0.0016 'International Tables Vol C Tables 4.2.6.8 and 6.1.1.4'
H H 0.0000 0.0000 'International Tables Vol C Tables 4.2.6.8 and 6.1.1.4'
N N 0.0061 0.0033 'International Tables Vol C Tables 4.2.6.8 and 6.1.1.4'
O O 0.0106 0.0060 'International Tables Vol C Tables 4.2.6.8 and 6.1.1.4'
S S 0.1246 0.1234 'International Tables Vol C Tables 4.2.6.8 and 6.1.1.4'

loop_
_geom_angle_atom_site_label_1
_geom_angle_atom_site_label_2
_geom_angle_atom_site_label_3
_geom_angle_site_symmetry_1
_geom_angle_site_symmetry_3
_geom_angle
C2 C1 C6 . . 120.5(3)
C3 C2 C1 . . 120.2(3)
C2 C3 C4 . . 120.1(3)
C3 C4 C5 . . 119.8(3)
C4 C5 C6 . . 120.7(3)
C1 C6 C5 . . 118.7(2)
C1 C6 C7 . . 119.4(2)
C5 C6 C7 . . 121.9(2)
C8 C7 C6 . . 116.0(2)
C8 C7 S1 . . 110.02(17)
C6 C7 S1 . . 105.77(16)
C13 C8 C9 . . 118.8(2)
C13 C8 C7 . . 122.1(2)
C9 C8 C7 . . 119.0(2)
C10 C9 C8 . . 120.9(3)
C9 C10 C11 . . 120.2(3)
C10 C11 C12 . . 119.4(3)
C11 C12 C13 . . 120.8(3)
C8 C13 C12 . . 119.9(2)
C15 C14 S1 . . 105.95(17)
O2 C15 N1 . . 122.9(3)
O2 C15 C14 . . 120.8(2)
N1 C15 C14 . . 116.3(2)
C21 C16 C17 . . 120.2(3)
C18 C17 C16 . . 120.6(3)
C17 C18 C19 . . 119.3(3)
C18 C19 C20 . . 120.0(3)
C21 C20 C19 . . 120.9(3)
C20 C21 C16 . . 119.0(2)
C20 C21 C22 . . 118.5(2)
C16 C21 C22 . . 122.5(2)
C23 C22 C21 . . 116.8(2)
C23 C22 S2 . . 105.63(18)
C21 C22 S2 . . 111.59(17)
C24 C23 C28 . . 118.6(2)
C24 C23 C22 . . 118.8(2)
C28 C23 C22 . . 122.5(2)
C23 C24 C25 . . 120.3(3)
C26 C25 C24 . . 120.7(3)
C25 C26 C27 . . 119.6(3)
C26 C27 C28 . . 120.0(3)
C27 C28 C23 . . 120.8(3)
C30 C29 S2 . . 117.86(18)
O4 C30 N2 . . 123.4(3)
O4 C30 C29 . . 123.1(2)
N2 C30 C29 . . 113.5(2)
O1 S1 C14 . . 106.99(12)
O1 S1 C7 . . 106.65(11)
C14 S1 C7 . . 98.41(12)
O3 S2 C29 . . 108.43(12)
O3 S2 C22 . . 105.01(11)
C29 S2 C22 . . 102.23(12)

loop_
_geom_bond_atom_site_label_1
_geom_bond_atom_site_label_2
_geom_bond_site_symmetry_2
_geom_bond_distance
C1 C2 . 1.394(4)
C1 C6 . 1.394(4)
C2 C3 . 1.379(4)
C3 C4 . 1.390(4)
C4 C5 . 1.392(4)
C5 C6 . 1.399(4)
C6 C7 . 1.518(3)
C7 C8 . 1.517(3)
C7 S1 . 1.845(3)
C8 C13 . 1.392(4)
C8 C9 . 1.397(4)
C9 C10 . 1.381(4)
C10 C11 . 1.384(4)
C11 C12 . 1.385(4)
C12 C13 . 1.395(4)
C14 C15 . 1.523(4)
C14 S1 . 1.812(3)
C15 O2 . 1.232(3)
C15 N1 . 1.316(3)
C16 C21 . 1.391(4)
C16 C17 . 1.394(4)
C17 C18 . 1.387(4)
C18 C19 . 1.390(4)
C19 C20 . 1.394(4)
C20 C21 . 1.388(4)
C21 C22 . 1.533(3)
C22 C23 . 1.518(4)
C22 S2 . 1.844(3)
C23 C24 . 1.390(4)
C23 C28 . 1.399(4)
C24 C25 . 1.395(4)
C25 C26 . 1.379(5)
C26 C27 . 1.390(4)
C27 C28 . 1.390(4)
C29 C30 . 1.524(4)
C29 S2 . 1.799(3)
C30 O4 . 1.227(3)
C30 N2 . 1.322(3)
O1 S1 . 1.5006(18)
O3 S2 . 1.4995(19)
